data_4506171
loop_
_publ_author_name
'Marcano, Daniela'
'Gerasimchuk, Nikolay'
'Nemykin, Victor'
'Silchenko, Svitlana'

_publ_section_title
;
 Synthesis, Characterization, and Studies of Coordination-Polymeres With
 Isomeric Pyridylcyanoximes: Route to Metal Ribbons With Very Short
 Tl&#x00B7;&#x00B7;&#x00B7;Tl Separations
;
_journal_issue 6
_journal_name_full 'Crystal Growth &amp; Design'
_journal_page_first 2877
_journal_paper_doi 10.1021/cg3000763
_journal_volume 12
_journal_year 2012
_chemical_formula_moiety 'C7 H5 N3 O'
_chemical_formula_sum 'C7 H5 N3 O'
_chemical_formula_weight 147.14
_chemical_melting_point '270-272 C decomp.'
_chemical_name_common H(4PCO)
_chemical_name_systematic
; 
 Oximino-(cyano)-4-pyridine 
;
_space_group_IT_number 14
_symmetry_cell_setting monoclinic
_symmetry_Int_Tables_number 14
_symmetry_space_group_name_Hall '-P 2ybc'
_symmetry_space_group_name_H-M 'P 1 21/c 1'
_atom_sites_solution_hydrogens geom
_atom_sites_solution_primary direct
_atom_sites_solution_secondary difmap
_audit_creation_method SHELXL-97
_cell_angle_alpha 90.00
_cell_angle_beta 90.474(9)
_cell_angle_gamma 90.00
_cell_formula_units_Z 4
_cell_length_a 3.728(3)
_cell_length_b 13.938(9)
_cell_length_c 13.008(9)
_cell_measurement_reflns_used 113
_cell_measurement_temperature 120(2)
_cell_measurement_theta_max 27.54
_cell_measurement_theta_min 2.56
_cell_volume 675.9(8)
_computing_cell_refinement 'SAINT (Bruker, 1998)'
_computing_data_collection 'SMART (Bruker, 1998)'
_computing_data_reduction 'SAINT (Bruker, 1998)'
_computing_molecular_graphics 'ORTEP-III (Burnett & Johnson, 1996)'
_computing_publication_material 'CIFTAB (Sheldrick, 1997)'
_computing_structure_refinement 'SHELXL-97 (Sheldrick, 1997)'
_computing_structure_solution 'SHELXS-97 (Sheldrick, 1990)'
_diffrn_ambient_temperature 120(2)
_diffrn_measured_fraction_theta_full 0.995
_diffrn_measured_fraction_theta_max 0.995
_diffrn_measurement_device_type 'Bruker APEX2 CCD area detector'
_diffrn_measurement_method '4 omega + 2 phi, full-sphere scans'
_diffrn_radiation_monochromator graphite
_diffrn_radiation_source 'fine-focus sealed tube'
_diffrn_radiation_type MoK\a
_diffrn_radiation_wavelength 0.71073
_diffrn_reflns_av_R_equivalents 0.1292
_diffrn_reflns_av_sigmaI/netI 0.0968
_diffrn_reflns_limit_h_max 5
_diffrn_reflns_limit_h_min -5
_diffrn_reflns_limit_k_max 19
_diffrn_reflns_limit_k_min -19
_diffrn_reflns_limit_l_max 18
_diffrn_reflns_limit_l_min -17
_diffrn_reflns_number 13268
_diffrn_reflns_theta_full 29.57
_diffrn_reflns_theta_max 29.57
_diffrn_reflns_theta_min 2.14
_exptl_absorpt_coefficient_mu 0.104
_exptl_absorpt_correction_T_max 0.7461
_exptl_absorpt_correction_T_min 0.5084
_exptl_absorpt_correction_type multi-scan
_exptl_absorpt_process_details 'SADABS (Bruker AXS, 2005)'
_exptl_crystal_colour colorless
_exptl_crystal_density_diffrn 1.446
_exptl_crystal_density_meas ?
_exptl_crystal_density_method 'not measured'
_exptl_crystal_description needle
_exptl_crystal_F_000 304
_exptl_crystal_size_max 0.4
_exptl_crystal_size_mid 0.21
_exptl_crystal_size_min 0.12
_refine_diff_density_max 0.243
_refine_diff_density_min -0.340
_refine_diff_density_rms 0.077
_refine_ls_extinction_method none
_refine_ls_goodness_of_fit_ref 1.038
_refine_ls_hydrogen_treatment constr
_refine_ls_matrix_type full
_refine_ls_number_parameters 101
_refine_ls_number_reflns 1880
_refine_ls_number_restraints 0
_refine_ls_restrained_S_all 1.038
_refine_ls_R_factor_all 0.1373
_refine_ls_R_factor_gt 0.0792
_refine_ls_shift/su_max 0.000
_refine_ls_shift/su_mean 0.000
_refine_ls_structure_factor_coef Fsqd
_refine_ls_weighting_details 'calc w=1/[\s^2^(Fo^2^)+(0.0895P)^2^+0.3297P] where P=(Fo^2^+2Fc^2^)/3'
_refine_ls_weighting_scheme calc
_refine_ls_wR_factor_gt 0.1757
_refine_ls_wR_factor_ref 0.2067
_reflns_number_gt 1117
_reflns_number_total 1880
_reflns_threshold_expression >2sigma(I)
_cod_data_source_file cg3000763_si_002.cif
_cod_data_source_block mono-1
_cod_depositor_comments
;
The following automatic conversions were performed:

'_symmetry_cell_setting' value 'Monoclinic' changed to 'monoclinic'
according to /home/saulius/struct/CIF-dictionaries/cif_core.dic
dictionary named 'cif_core.dic' version 2.4.1 from 2010-06-29.

Automatic conversion script
Id: cif_fix_values 1891 2012-01-12 08:04:46Z andrius 

The following automatic conversions were performed:

'_exptl_crystal_density_meas' value 'not measured' was changed to '?'
- the value is perceived as not measured.

Automatic conversion script
Id: cif_fix_values 3008 2015-01-20 13:52:24Z robertas 
;
_cod_original_sg_symbol_H-M 'P 21/c'
_cod_database_code 4506171

loop_
_symmetry_equiv_pos_as_xyz
'x, y, z'
'-x, y+1/2, -z+1/2'
'-x, -y, -z'
'x, -y-1/2, z-1/2'

loop_
_atom_site_label
_atom_site_type_symbol
_atom_site_fract_x
_atom_site_fract_y
_atom_site_fract_z
_atom_site_U_iso_or_equiv
_atom_site_adp_type
_atom_site_occupancy
_atom_site_symmetry_multiplicity
_atom_site_calc_flag
_atom_site_refinement_flags
C1 C 0.3328(7) 0.37896(18) 0.21739(19) 0.0235(6) Uani 1 1 d .
C2 C 0.3811(8) 0.4762(2) 0.1798(2) 0.0286(6) Uani 1 1 d .
C3 C 0.1703(7) 0.30618(19) 0.14854(19) 0.0238(6) Uani 1 1 d .
C4 C 0.1237(7) 0.2109(2) 0.1791(2) 0.0257(6) Uani 1 1 d .
H4 H 0.1960 0.1909 0.2459 0.031 Uiso 1 1 calc R
C5 C -0.0299(7) 0.1456(2) 0.11069(19) 0.0262(6) Uani 1 1 d .
H5 H -0.0600 0.0810 0.1324 0.031 Uiso 1 1 calc R
C6 C -0.0917(7) 0.2617(2) -0.0142(2) 0.0267(6) Uani 1 1 d .
H6 H -0.1643 0.2797 -0.0817 0.032 Uiso 1 1 calc R
C7 C 0.0567(7) 0.3316(2) 0.04952(19) 0.0256(6) Uani 1 1 d .
H7 H 0.0805 0.3958 0.0261 0.031 Uiso 1 1 calc R
N1 N 0.4403(6) 0.35475(17) 0.30897(16) 0.0262(5) Uani 1 1 d .
N2 N 0.4229(8) 0.55270(19) 0.14844(19) 0.0407(7) Uani 1 1 d .
N3 N -0.1375(6) 0.17005(17) 0.01501(16) 0.0256(5) Uani 1 1 d .
O1 O 0.5833(6) 0.43002(13) 0.36351(14) 0.0296(5) Uani 1 1 d .
H1 H 0.6992 0.4088 0.4143 0.044 Uiso 1 1 calc R

loop_
_atom_site_aniso_label
_atom_site_aniso_U_11
_atom_site_aniso_U_22
_atom_site_aniso_U_33
_atom_site_aniso_U_23
_atom_site_aniso_U_13
_atom_site_aniso_U_12
C1 0.0194(14) 0.0298(14) 0.0216(12) -0.0001(10) 0.0047(10) 0.0035(11)
C2 0.0257(15) 0.0363(16) 0.0240(13) -0.0022(11) 0.0036(11) -0.0007(12)
C3 0.0173(14) 0.0340(15) 0.0202(12) 0.0009(11) 0.0067(10) 0.0017(11)
C4 0.0219(15) 0.0345(15) 0.0206(12) 0.0025(10) 0.0047(10) 0.0006(11)
C5 0.0247(15) 0.0322(14) 0.0219(12) 0.0006(11) 0.0045(11) 0.0015(11)
C6 0.0213(14) 0.0381(16) 0.0209(12) 0.0022(11) 0.0052(10) 0.0026(11)
C7 0.0241(15) 0.0313(14) 0.0215(12) 0.0039(11) 0.0049(10) 0.0011(11)
N1 0.0244(13) 0.0320(12) 0.0224(11) -0.0016(9) 0.0044(9) 0.0006(10)
N2 0.0502(19) 0.0398(15) 0.0319(14) 0.0034(12) -0.0039(12) -0.0032(13)
N3 0.0202(12) 0.0347(13) 0.0219(11) -0.0006(9) 0.0046(9) 0.0020(9)
O1 0.0323(12) 0.0335(11) 0.0228(9) -0.0004(8) -0.0022(8) -0.0015(9)

loop_
_atom_type_symbol
_atom_type_description
_atom_type_scat_dispersion_real
_atom_type_scat_dispersion_imag
_atom_type_scat_source
C C 0.0033 0.0016 'International Tables Vol C Tables 4.2.6.8 and 6.1.1.4'
H H 0.0000 0.0000 'International Tables Vol C Tables 4.2.6.8 and 6.1.1.4'
N N 0.0061 0.0033 'International Tables Vol C Tables 4.2.6.8 and 6.1.1.4'
O O 0.0106 0.0060 'International Tables Vol C Tables 4.2.6.8 and 6.1.1.4'

loop_
_geom_angle_atom_site_label_1
_geom_angle_atom_site_label_2
_geom_angle_atom_site_label_3
_geom_angle
N1 C1 C2 120.9(2)
N1 C1 C3 119.9(2)
C2 C1 C3 119.1(2)
N2 C2 C1 178.8(3)
C4 C3 C7 117.7(2)
C4 C3 C1 122.1(2)
C7 C3 C1 120.2(2)
C5 C4 C3 119.4(2)
C5 C4 H4 120.3
C3 C4 H4 120.3
N3 C5 C4 122.8(3)
N3 C5 H5 118.6
C4 C5 H5 118.6
N3 C6 C7 123.2(2)
N3 C6 H6 118.4
C7 C6 H6 118.4
C6 C7 C3 119.2(3)
C6 C7 H7 120.4
C3 C7 H7 120.4
C1 N1 O1 113.1(2)
C6 N3 C5 117.6(2)
N1 O1 H1 109.5

loop_
_geom_bond_atom_site_label_1
_geom_bond_atom_site_label_2
_geom_bond_distance
C1 N1 1.298(3)
C1 C2 1.452(4)
C1 C3 1.480(4)
C2 N2 1.153(4)
C3 C4 1.397(4)
C3 C7 1.398(4)
C4 C5 1.393(4)
C4 H4 0.9500
C5 N3 1.348(3)
C5 H5 0.9500
C6 N3 1.344(4)
C6 C7 1.391(4)
C6 H6 0.9500
C7 H7 0.9500
N1 O1 1.372(3)
O1 H1 0.8400

loop_
_geom_torsion_atom_site_label_1
_geom_torsion_atom_site_label_2
_geom_torsion_atom_site_label_3
_geom_torsion_atom_site_label_4
_geom_torsion
N1 C1 C2 N2 123(15)
C3 C1 C2 N2 -55(15)
N1 C1 C3 C4 0.7(4)
C2 C1 C3 C4 178.5(3)
N1 C1 C3 C7 -179.5(3)
C2 C1 C3 C7 -1.6(4)
C7 C3 C4 C5 0.4(4)
C1 C3 C4 C5 -179.8(3)
C3 C4 C5 N3 0.0(4)
N3 C6 C7 C3 1.0(4)
C4 C3 C7 C6 -0.9(4)
C1 C3 C7 C6 179.3(3)
C2 C1 N1 O1 2.4(4)
C3 C1 N1 O1 -179.8(2)
C7 C6 N3 C5 -0.6(4)
C4 C5 N3 C6 0.1(4)

loop_
_cod_related_entry_id
_cod_related_entry_database
_cod_related_entry_code
1 ChemSpider 21409784
